data_1571463
loop_
_publ_author_name
'Pragya, Pragya'
'Rangan, Krishnan'
'Khungar, Bharti'

_publ_section_title
;
 Detection of TNP and Sulfite Ion in Aqueous Medium by Pyrazinium-based
 Chemosensor
;
_journal_name_full 'Sensors &amp; Diagnostics'
_journal_paper_doi 10.1039/D3SD00345K
_journal_year 2024
_chemical_formula_moiety 'C6 H2 N3 O7, C23 H19 N2'
_chemical_formula_sum 'C29 H21 N5 O7'
_chemical_formula_weight 551.51
_space_group_crystal_system monoclinic
_space_group_IT_number 15
_space_group_name_Hall '-C 2yc'
_space_group_name_H-M_alt 'C 1 2/c 1'
_atom_sites_solution_hydrogens geom
_atom_sites_solution_primary dual
_audit_creation_date 2022-01-22
_audit_creation_method
;
Olex2 1.5
(compiled 2021.12.09 svn.r5202d8cf for OlexSys, GUI svn.r6439)
;
_audit_update_record
;
2022-07-10 deposited with the CCDC.	2024-04-15 downloaded from the CCDC.
;
_cell_angle_alpha 90
_cell_angle_beta 103.3710(10)
_cell_angle_gamma 90
_cell_formula_units_Z 8
_cell_length_a 17.3755(2)
_cell_length_b 19.6061(2)
_cell_length_c 15.0107(2)
_cell_measurement_reflns_used 9445
_cell_measurement_temperature 93(2)
_cell_measurement_theta_max 79.4350
_cell_measurement_theta_min 4.9570
_cell_volume 4975.02(10)
_computing_cell_refinement 'CrysAlisPro 1.171.41.93a (Rigaku OD, 2020)'
_computing_data_collection 'CrysAlisPro 1.171.41.93a (Rigaku OD, 2020)'
_computing_data_reduction 'CrysAlisPro 1.171.41.93a (Rigaku OD, 2020)'
_computing_molecular_graphics 'Olex2 1.5 (Dolomanov et al., 2009)'
_computing_publication_material 'Olex2 1.5 (Dolomanov et al., 2009)'
_computing_structure_refinement 'SHELXL 2018/3 (Sheldrick, 2015)'
_computing_structure_solution 'SHELXT 2018/2 (Sheldrick, 2018)'
_diffrn_ambient_temperature 93(2)
_diffrn_detector 'Hybrid Pixel Array Detector'
_diffrn_detector_area_resol_mean 5.8140
_diffrn_measured_fraction_theta_full 1.000
_diffrn_measured_fraction_theta_max 0.971
_diffrn_measurement_details
;
List of Runs (angles in degrees, time in seconds):

  # Type    Start    End  Width  t~exp~   \w     \q     \k     \f   Frames
#--------------------------------------------------------------------------
  1  \w     -4.00  27.00   0.50    5.00    --    0.00  37.00 -90.00   62
  2  \w    -33.00  19.00   0.50    5.00    --    0.00 -37.00  30.00  104
  3  \w    -22.00  42.00   0.50    5.00    --    0.00  57.00-120.00  128
  4  \w     33.00  73.00   0.50    5.00    --    0.00  37.00 -60.00   80
  5  \w     42.00  70.00   0.50    5.00    --    0.00  37.00 -90.00   56
  6  \w     63.00 118.00   0.50   20.00    --  107.20 -61.00  60.00  110
  7  \w     47.00 125.00   0.50   20.00    --  107.20 -30.00  90.00  156
  8  \w     19.00 135.00   0.50   20.00    --  107.20 -15.00 120.00  232
  9  \w    117.00 194.00   0.50   20.00    --  107.20  30.00  90.00  154
 10  \w     65.00 128.00   0.50   20.00    --  107.20 -77.00  90.00  126
 11  \w     92.00 140.00   0.50   20.00    --  107.20 -82.00 120.00   96
 12  \w     18.00  51.00   0.50   20.00    --  107.20 -77.00  90.00   66
 13  \w     21.00 126.00   0.50   20.00    --  107.20 -30.00 -60.00  210
 14  \w     30.00  60.00   0.50   20.00    --  107.20 -82.00 120.00   60
 15  \w     70.00 111.00   0.50   20.00    --  107.20 -61.00-180.00   82
;
_diffrn_measurement_device 'four-circle diffractometer'
_diffrn_measurement_device_type 'XtaLAB AFC12 (RINC): Kappa dual home/near'
_diffrn_measurement_method '\w scans'
_diffrn_orient_matrix_type 'CrysAlisPro convention (1999,Acta A55,543-557)'
_diffrn_orient_matrix_UB_11 -0.0209584000
_diffrn_orient_matrix_UB_12 -0.0762910000
_diffrn_orient_matrix_UB_13 -0.0117952000
_diffrn_orient_matrix_UB_21 -0.0178788000
_diffrn_orient_matrix_UB_22 0.0083609000
_diffrn_orient_matrix_UB_23 -0.1048322000
_diffrn_orient_matrix_UB_31 0.0868786000
_diffrn_orient_matrix_UB_32 -0.0167531000
_diffrn_orient_matrix_UB_33 0.0011381000
_diffrn_radiation_monochromator mirror
_diffrn_radiation_probe x-ray
_diffrn_radiation_type 'Cu K\a'
_diffrn_radiation_wavelength 1.54184
_diffrn_reflns_av_R_equivalents 0.0248
_diffrn_reflns_av_unetI/netI 0.0244
_diffrn_reflns_Laue_measured_fraction_full 1.000
_diffrn_reflns_Laue_measured_fraction_max 0.971
_diffrn_reflns_limit_h_max 21
_diffrn_reflns_limit_h_min -11
_diffrn_reflns_limit_k_max 24
_diffrn_reflns_limit_k_min -24
_diffrn_reflns_limit_l_max 19
_diffrn_reflns_limit_l_min -18
_diffrn_reflns_number 15324
_diffrn_reflns_point_group_measured_fraction_full 1.000
_diffrn_reflns_point_group_measured_fraction_max 0.971
_diffrn_reflns_theta_full 67.684
_diffrn_reflns_theta_max 79.939
_diffrn_reflns_theta_min 3.452
_diffrn_source 'micro-focus sealed X-ray tube'
_diffrn_source_type 'Rigaku (Cu) X-ray Source'
_exptl_absorpt_coefficient_mu 0.903
_exptl_absorpt_correction_T_max 1.00000
_exptl_absorpt_correction_T_min 0.73586
_exptl_absorpt_correction_type multi-scan
_exptl_absorpt_process_details
;
CrysAlisPro 1.171.41.93a (Rigaku Oxford Diffraction, 2020)
Empirical absorption correction using spherical harmonics,
implemented in SCALE3 ABSPACK scaling algorithm.
;
_exptl_crystal_colour brown
_exptl_crystal_colour_primary brown
_exptl_crystal_density_diffrn 1.473
_exptl_crystal_description block
_exptl_crystal_F_000 2288
_exptl_crystal_size_max 0.14
_exptl_crystal_size_mid 0.12
_exptl_crystal_size_min 0.1
_refine_diff_density_max 0.703
_refine_diff_density_min -0.722
_refine_diff_density_rms 0.051
_refine_ls_extinction_coef 0.00015(3)
_refine_ls_extinction_expression Fc^*^=kFc[1+0.001xFc^2^\l^3^/sin(2\q)]^-1/4^
_refine_ls_extinction_method 'SHELXL-2018/3 (Sheldrick 2018)'
_refine_ls_goodness_of_fit_ref 1.058
_refine_ls_hydrogen_treatment constr
_refine_ls_matrix_type full
_refine_ls_number_parameters 371
_refine_ls_number_reflns 5281
_refine_ls_number_restraints 0
_refine_ls_restrained_S_all 1.058
_refine_ls_R_factor_all 0.0592
_refine_ls_R_factor_gt 0.0557
_refine_ls_shift/su_max 0.001
_refine_ls_shift/su_mean 0.000
_refine_ls_structure_factor_coef Fsqd
_refine_ls_weighting_details 'w=1/[\s^2^(Fo^2^)+(0.0522P)^2^+8.8677P] where P=(Fo^2^+2Fc^2^)/3'
_refine_ls_weighting_scheme calc
_refine_ls_wR_factor_gt 0.1389
_refine_ls_wR_factor_ref 0.1412
_reflns_Friedel_coverage 0.000
_reflns_number_gt 4806
_reflns_number_total 5281
_reflns_threshold_expression 'I > 2\s(I)'
_cod_data_source_file d3sd00345k2.cif
_cod_data_source_block exp_967-bk-8836_autored
_cod_database_code 1571463
_shelx_shelxl_version_number 2018/3
_chemical_oxdiff_formula 'C29 H21 N5 O7'
_shelx_space_group_comment
;
The symmetry employed for this shelxl refinement is uniquely defined
by the following loop, which should always be used as a source of
symmetry information in preference to the above space-group names.
They are only intended as comments.
;
_shelx_estimated_absorpt_t_max 0.915
_shelx_estimated_absorpt_t_min 0.884
_olex2_refinement_description
;
1. Fixed Uiso
 At 1.2 times of:
  All C(H) groups, All C(H,H) groups
2.a Secondary CH2 refined with riding coordinates:
 C17(H17A,H17B)
2.b Aromatic/amide H refined with riding coordinates:
 C2(H2), C3(H3), C6(H6), C7(H7), C8(H8), C9(H9), C10(H10), C12(H12), C13(H13),
 C14(H14), C15(H15), C16(H16), C19(H19), C20(H20), C21(H21), C22(H22), C23(H23),
  C26(H26), C28(H28)
;
_olex2_submission_special_instructions 'No special instructions were received'
_oxdiff_exptl_absorpt_empirical_details
;
Empirical correction (ABSPACK) includes:
- Absorption correction using spherical harmonics
- Frame scaling
;
_oxdiff_exptl_absorpt_empirical_full_max 2.699
_oxdiff_exptl_absorpt_empirical_full_min 0.663

loop_
_space_group_symop_operation_xyz
'x, y, z'
'-x, y, -z+1/2'
'x+1/2, y+1/2, z'
'-x+1/2, y+1/2, -z+1/2'
'-x, -y, -z'
'x, -y, z-1/2'
'-x+1/2, -y+1/2, -z'
'x+1/2, -y+1/2, z-1/2'

loop_
_atom_site_label
_atom_site_type_symbol
_atom_site_fract_x
_atom_site_fract_y
_atom_site_fract_z
_atom_site_U_iso_or_equiv
_atom_site_adp_type
_atom_site_occupancy
_atom_site_site_symmetry_order
_atom_site_calc_flag
_atom_site_refinement_flags_posn
_atom_site_refinement_flags_adp
_atom_site_refinement_flags_occupancy
_atom_site_disorder_assembly
_atom_site_disorder_group
O1 O 0.83730(8) 0.45300(7) 0.64178(10) 0.0355(3) Uani 1 1 d . . . . .
O2 O 0.87124(15) 0.32103(11) 0.6739(3) 0.1482(17) Uani 1 1 d . . . . .
O3 O 0.96321(15) 0.28036(10) 0.62232(19) 0.0890(8) Uani 1 1 d . . . . .
O4 O 1.18382(10) 0.41574(12) 0.59831(16) 0.0779(7) Uani 1 1 d . . . . .
O5 O 1.16495(10) 0.52372(13) 0.56884(12) 0.0660(6) Uani 1 1 d . . . . .
O6 O 0.92485(11) 0.63274(8) 0.60039(14) 0.0586(5) Uani 1 1 d . . . . .
O7 O 0.86962(9) 0.58561(8) 0.70019(11) 0.0442(4) Uani 1 1 d . . . . .
N1 N 0.53968(9) 0.50294(8) 0.40905(10) 0.0268(3) Uani 1 1 d . . . . .
N2 N 0.64559(9) 0.40346(8) 0.47937(10) 0.0284(3) Uani 1 1 d . . . . .
N3 N 0.92868(11) 0.32835(9) 0.64500(15) 0.0480(5) Uani 1 1 d . . . . .
N4 N 1.14290(11) 0.46762(13) 0.59120(13) 0.0519(5) Uani 1 1 d . . . . .
N5 N 0.91176(9) 0.58318(8) 0.64541(12) 0.0343(4) Uani 1 1 d . . . . .
C1 C 0.52209(10) 0.43738(9) 0.38823(12) 0.0266(4) Uani 1 1 d . . . . .
C2 C 0.57576(11) 0.38597(9) 0.42462(13) 0.0290(4) Uani 1 1 d . . . . .
H2 H 0.563120 0.339424 0.410896 0.035 Uiso 1 1 calc R U . . .
C3 C 0.66489(11) 0.46865(9) 0.49962(13) 0.0287(4) Uani 1 1 d . . . . .
H3 H 0.714845 0.480232 0.537718 0.034 Uiso 1 1 calc R U . . .
C4 C 0.60981(10) 0.51942(9) 0.46340(12) 0.0262(4) Uani 1 1 d . . . . .
C5 C 0.44401(10) 0.42211(9) 0.32758(12) 0.0282(4) Uani 1 1 d . . . . .
C6 C 0.39234(11) 0.47577(10) 0.29465(13) 0.0332(4) Uani 1 1 d . . . . .
H6 H 0.408334 0.521472 0.309756 0.040 Uiso 1 1 calc R U . . .
C7 C 0.31796(12) 0.46270(11) 0.24015(14) 0.0389(5) Uani 1 1 d . . . . .
H7 H 0.283038 0.499428 0.218235 0.047 Uiso 1 1 calc R U . . .
C8 C 0.29425(12) 0.39606(11) 0.21742(14) 0.0386(5) Uani 1 1 d . . . . .
H8 H 0.242810 0.387173 0.180954 0.046 Uiso 1 1 calc R U . . .
C9 C 0.34558(12) 0.34259(11) 0.24789(14) 0.0364(4) Uani 1 1 d . . . . .
H9 H 0.329750 0.297072 0.231298 0.044 Uiso 1 1 calc R U . . .
C10 C 0.42014(11) 0.35539(10) 0.30265(13) 0.0318(4) Uani 1 1 d . . . . .
H10 H 0.455207 0.318531 0.323346 0.038 Uiso 1 1 calc R U . . .
C11 C 0.62618(10) 0.59233(9) 0.48446(12) 0.0276(4) Uani 1 1 d . . . . .
C12 C 0.69818(11) 0.61356(10) 0.53981(13) 0.0317(4) Uani 1 1 d . . . . .
H12 H 0.738194 0.580908 0.562996 0.038 Uiso 1 1 calc R U . . .
C13 C 0.71170(12) 0.68187(10) 0.56118(15) 0.0374(4) Uani 1 1 d . . . . .
H13 H 0.760945 0.695851 0.598782 0.045 Uiso 1 1 calc R U . . .
C14 C 0.65361(12) 0.72999(10) 0.52790(15) 0.0391(5) Uani 1 1 d . . . . .
H14 H 0.662917 0.776824 0.542782 0.047 Uiso 1 1 calc R U . . .
C15 C 0.58192(12) 0.70940(10) 0.47285(15) 0.0384(5) Uani 1 1 d . . . . .
H15 H 0.542049 0.742288 0.450179 0.046 Uiso 1 1 calc R U . . .
C16 C 0.56797(11) 0.64126(10) 0.45064(14) 0.0327(4) Uani 1 1 d . . . . .
H16 H 0.518852 0.627655 0.412394 0.039 Uiso 1 1 calc R U . . .
C17 C 0.70252(11) 0.34820(10) 0.52098(14) 0.0339(4) Uani 1 1 d . . . . .
H17A H 0.756454 0.367478 0.540636 0.041 Uiso 1 1 calc R U . . .
H17B H 0.703479 0.312430 0.474705 0.041 Uiso 1 1 calc R U . . .
C18 C 0.67825(11) 0.31726(9) 0.60215(14) 0.0322(4) Uani 1 1 d . . . . .
C19 C 0.63643(14) 0.25674(11) 0.59370(16) 0.0448(5) Uani 1 1 d . . . . .
H19 H 0.624502 0.233252 0.536807 0.054 Uiso 1 1 calc R U . . .
C20 C 0.61175(15) 0.23011(12) 0.66854(17) 0.0515(6) Uani 1 1 d . . . . .
H20 H 0.583012 0.188492 0.662354 0.062 Uiso 1 1 calc R U . . .
C21 C 0.62857(14) 0.26345(12) 0.75093(17) 0.0458(5) Uani 1 1 d . . . . .
H21 H 0.610656 0.245499 0.801343 0.055 Uiso 1 1 calc R U . . .
C22 C 0.67180(14) 0.32342(12) 0.76049(16) 0.0439(5) Uani 1 1 d . . . . .
H22 H 0.684142 0.346335 0.817794 0.053 Uiso 1 1 calc R U . . .
C23 C 0.69713(12) 0.35011(10) 0.68656(15) 0.0380(4) Uani 1 1 d . . . . .
H23 H 0.727429 0.390915 0.693596 0.046 Uiso 1 1 calc R U . . .
C24 C 0.90793(10) 0.45568(9) 0.63896(12) 0.0283(4) Uani 1 1 d . . . . .
C25 C 0.95841(11) 0.39656(10) 0.63465(14) 0.0336(4) Uani 1 1 d . . . . .
C26 C 1.03344(12) 0.40064(11) 0.62012(14) 0.0377(5) Uani 1 1 d . . . . .
H26 H 1.063202 0.360346 0.617508 0.045 Uiso 1 1 calc R U . . .
C27 C 1.06524(11) 0.46367(12) 0.60937(13) 0.0368(5) Uani 1 1 d . . . . .
C28 C 1.02368(11) 0.52344(11) 0.61584(12) 0.0329(4) Uani 1 1 d . . . . .
H28 H 1.046125 0.566603 0.608132 0.039 Uiso 1 1 calc R U . . .
C29 C 0.95020(10) 0.51913(9) 0.63344(12) 0.0274(4) Uani 1 1 d . . . . .

loop_
_atom_site_aniso_label
_atom_site_aniso_U_11
_atom_site_aniso_U_22
_atom_site_aniso_U_33
_atom_site_aniso_U_23
_atom_site_aniso_U_13
_atom_site_aniso_U_12
O1 0.0266(6) 0.0325(7) 0.0482(8) 0.0030(6) 0.0102(6) 0.0009(5)
O2 0.0724(16) 0.0415(12) 0.351(5) 0.071(2) 0.091(2) 0.0171(11)
O3 0.1034(18) 0.0286(9) 0.134(2) -0.0181(11) 0.0255(15) 0.0091(10)
O4 0.0291(8) 0.1052(17) 0.0981(16) -0.0509(13) 0.0123(9) 0.0137(10)
O5 0.0296(8) 0.1237(18) 0.0439(9) 0.0040(10) 0.0071(7) -0.0148(10)
O6 0.0630(11) 0.0296(8) 0.0846(13) 0.0166(8) 0.0196(10) 0.0035(7)
O7 0.0438(8) 0.0390(8) 0.0505(9) -0.0081(7) 0.0125(7) 0.0099(6)
N1 0.0278(7) 0.0250(7) 0.0291(7) 0.0009(6) 0.0093(6) 0.0018(6)
N2 0.0285(7) 0.0254(7) 0.0327(8) 0.0023(6) 0.0095(6) 0.0061(6)
N3 0.0379(10) 0.0284(9) 0.0664(13) 0.0037(8) -0.0110(9) 0.0065(7)
N4 0.0245(9) 0.0905(17) 0.0395(10) -0.0186(10) 0.0053(7) -0.0049(10)
N5 0.0313(8) 0.0252(8) 0.0434(9) -0.0005(7) 0.0028(7) 0.0016(6)
C1 0.0283(8) 0.0251(8) 0.0285(8) 0.0016(6) 0.0109(7) 0.0029(7)
C2 0.0307(9) 0.0242(8) 0.0333(9) 0.0008(7) 0.0100(7) 0.0024(7)
C3 0.0271(8) 0.0270(9) 0.0327(9) 0.0020(7) 0.0082(7) 0.0026(7)
C4 0.0268(8) 0.0255(8) 0.0285(8) 0.0024(7) 0.0112(7) 0.0029(7)
C5 0.0273(8) 0.0294(9) 0.0296(9) -0.0004(7) 0.0103(7) 0.0016(7)
C6 0.0329(9) 0.0298(9) 0.0354(10) -0.0021(7) 0.0046(8) 0.0039(7)
C7 0.0338(10) 0.0392(11) 0.0406(11) -0.0040(9) 0.0025(8) 0.0069(8)
C8 0.0310(10) 0.0459(12) 0.0376(10) -0.0063(9) 0.0052(8) -0.0003(8)
C9 0.0358(10) 0.0338(10) 0.0416(11) -0.0057(8) 0.0134(8) -0.0049(8)
C10 0.0319(9) 0.0292(9) 0.0366(10) -0.0001(7) 0.0128(7) 0.0017(7)
C11 0.0281(8) 0.0254(8) 0.0320(9) 0.0015(7) 0.0124(7) 0.0019(7)
C12 0.0278(9) 0.0302(9) 0.0392(10) -0.0005(8) 0.0119(7) 0.0012(7)
C13 0.0333(10) 0.0345(10) 0.0471(11) -0.0041(8) 0.0148(8) -0.0059(8)
C14 0.0427(11) 0.0263(9) 0.0530(12) -0.0016(8) 0.0210(9) -0.0041(8)
C15 0.0395(11) 0.0268(9) 0.0519(12) 0.0050(8) 0.0164(9) 0.0041(8)
C16 0.0310(9) 0.0277(9) 0.0405(10) 0.0053(8) 0.0103(8) 0.0025(7)
C17 0.0325(9) 0.0280(9) 0.0411(10) 0.0051(8) 0.0088(8) 0.0122(7)
C18 0.0304(9) 0.0237(8) 0.0406(10) 0.0039(7) 0.0043(7) 0.0077(7)
C19 0.0544(13) 0.0299(10) 0.0449(12) 0.0029(9) 0.0005(10) -0.0033(9)
C20 0.0570(14) 0.0360(11) 0.0562(14) 0.0139(10) 0.0018(11) -0.0109(10)
C21 0.0434(12) 0.0444(12) 0.0489(12) 0.0163(10) 0.0093(10) 0.0016(9)
C22 0.0454(12) 0.0447(12) 0.0425(12) 0.0011(9) 0.0123(9) 0.0013(9)
C23 0.0384(10) 0.0303(10) 0.0461(11) -0.0009(8) 0.0115(9) 0.0003(8)
C24 0.0270(8) 0.0267(9) 0.0298(9) 0.0013(7) 0.0040(7) 0.0027(7)
C25 0.0322(9) 0.0261(9) 0.0379(10) -0.0022(7) -0.0011(8) 0.0054(7)
C26 0.0305(9) 0.0406(11) 0.0369(10) -0.0117(8) -0.0028(8) 0.0110(8)
C27 0.0215(8) 0.0565(13) 0.0307(9) -0.0102(9) 0.0028(7) 0.0036(8)
C28 0.0270(9) 0.0409(10) 0.0284(9) -0.0011(8) 0.0016(7) -0.0052(8)
C29 0.0263(8) 0.0251(8) 0.0296(8) -0.0003(7) 0.0037(7) 0.0032(7)

loop_
_atom_type_symbol
_atom_type_description
_atom_type_scat_dispersion_real
_atom_type_scat_dispersion_imag
_atom_type_scat_source
C C 0.0181 0.0091 'International Tables Vol C Tables 4.2.6.8 and 6.1.1.4'
H H 0.0000 0.0000 'International Tables Vol C Tables 4.2.6.8 and 6.1.1.4'
N N 0.0311 0.0180 'International Tables Vol C Tables 4.2.6.8 and 6.1.1.4'
O O 0.0492 0.0322 'International Tables Vol C Tables 4.2.6.8 and 6.1.1.4'

loop_
_geom_angle_atom_site_label_1
_geom_angle_atom_site_label_2
_geom_angle_atom_site_label_3
_geom_angle
_geom_angle_site_symmetry_1
_geom_angle_site_symmetry_3
_geom_angle_publ_flag
C4 N1 C1 119.95(15) . . ?
C2 N2 C17 119.01(15) . . ?
C3 N2 C2 121.75(15) . . ?
C3 N2 C17 119.21(16) . . ?
O2 N3 O3 121.6(2) . . ?
O2 N3 C25 120.0(2) . . ?
O3 N3 C25 118.3(2) . . ?
O4 N4 O5 123.3(2) . . ?
O4 N4 C27 119.1(2) . . ?
O5 N4 C27 117.5(2) . . ?
O6 N5 C29 117.68(17) . . ?
O7 N5 O6 123.56(18) . . ?
O7 N5 C29 118.75(16) . . ?
N1 C1 C2 120.34(17) . . ?
N1 C1 C5 117.69(15) . . ?
C2 C1 C5 121.96(16) . . ?
N2 C2 C1 118.83(16) . . ?
N2 C2 H2 120.6 . . ?
C1 C2 H2 120.6 . . ?
N2 C3 H3 120.7 . . ?
N2 C3 C4 118.54(17) . . ?
C4 C3 H3 120.7 . . ?
N1 C4 C3 120.57(16) . . ?
N1 C4 C11 117.81(15) . . ?
C3 C4 C11 121.62(16) . . ?
C6 C5 C1 119.23(17) . . ?
C10 C5 C1 121.85(16) . . ?
C10 C5 C6 118.92(17) . . ?
C5 C6 H6 119.8 . . ?
C7 C6 C5 120.37(18) . . ?
C7 C6 H6 119.8 . . ?
C6 C7 H7 119.9 . . ?
C6 C7 C8 120.18(19) . . ?
C8 C7 H7 119.9 . . ?
C7 C8 H8 120.0 . . ?
C9 C8 C7 119.97(19) . . ?
C9 C8 H8 120.0 . . ?
C8 C9 H9 120.0 . . ?
C8 C9 C10 120.07(19) . . ?
C10 C9 H9 120.0 . . ?
C5 C10 H10 119.8 . . ?
C9 C10 C5 120.46(18) . . ?
C9 C10 H10 119.8 . . ?
C12 C11 C4 121.17(16) . . ?
C12 C11 C16 118.95(17) . . ?
C16 C11 C4 119.86(17) . . ?
C11 C12 H12 119.8 . . ?
C13 C12 C11 120.47(18) . . ?
C13 C12 H12 119.8 . . ?
C12 C13 H13 119.9 . . ?
C12 C13 C14 120.26(19) . . ?
C14 C13 H13 119.9 . . ?
C13 C14 H14 120.2 . . ?
C15 C14 C13 119.68(19) . . ?
C15 C14 H14 120.2 . . ?
C14 C15 H15 119.7 . . ?
C16 C15 C14 120.51(19) . . ?
C16 C15 H15 119.7 . . ?
C11 C16 H16 119.9 . . ?
C15 C16 C11 120.12(19) . . ?
C15 C16 H16 119.9 . . ?
N2 C17 H17A 109.6 . . ?
N2 C17 H17B 109.6 . . ?
N2 C17 C18 110.26(15) . . ?
H17A C17 H17B 108.1 . . ?
C18 C17 H17A 109.6 . . ?
C18 C17 H17B 109.6 . . ?
C19 C18 C17 120.76(19) . . ?
C19 C18 C23 119.30(19) . . ?
C23 C18 C17 119.94(18) . . ?
C18 C19 H19 120.0 . . ?
C18 C19 C20 120.1(2) . . ?
C20 C19 H19 120.0 . . ?
C19 C20 H20 119.7 . . ?
C21 C20 C19 120.5(2) . . ?
C21 C20 H20 119.7 . . ?
C20 C21 H21 120.1 . . ?
C20 C21 C22 119.8(2) . . ?
C22 C21 H21 120.1 . . ?
C21 C22 H22 119.9 . . ?
C21 C22 C23 120.1(2) . . ?
C23 C22 H22 119.9 . . ?
C18 C23 H23 119.9 . . ?
C22 C23 C18 120.1(2) . . ?
C22 C23 H23 119.9 . . ?
O1 C24 C25 125.18(17) . . ?
O1 C24 C29 123.70(16) . . ?
C29 C24 C25 111.00(15) . . ?
N3 C25 C24 119.47(17) . . ?
C26 C25 N3 116.37(18) . . ?
C26 C25 C24 124.16(18) . . ?
C25 C26 H26 120.3 . . ?
C25 C26 C27 119.47(18) . . ?
C27 C26 H26 120.3 . . ?
C26 C27 N4 119.3(2) . . ?
C26 C27 C28 121.22(18) . . ?
C28 C27 N4 119.5(2) . . ?
C27 C28 H28 120.5 . . ?
C29 C28 C27 119.01(18) . . ?
C29 C28 H28 120.5 . . ?
N5 C29 C24 118.61(15) . . ?
C28 C29 N5 116.60(16) . . ?
C28 C29 C24 124.78(17) . . ?

loop_
_geom_bond_atom_site_label_1
_geom_bond_atom_site_label_2
_geom_bond_distance
_geom_bond_site_symmetry_2
_geom_bond_publ_flag
O1 C24 1.239(2) . ?
O2 N3 1.185(3) . ?
O3 N3 1.206(3) . ?
O4 N4 1.231(3) . ?
O5 N4 1.237(3) . ?
O6 N5 1.234(2) . ?
O7 N5 1.222(2) . ?
N1 C1 1.341(2) . ?
N1 C4 1.340(2) . ?
N2 C2 1.343(2) . ?
N2 C3 1.338(2) . ?
N2 C17 1.502(2) . ?
N3 C25 1.455(3) . ?
N4 C27 1.439(3) . ?
N5 C29 1.453(2) . ?
C1 C2 1.396(2) . ?
C1 C5 1.479(2) . ?
C2 H2 0.9500 . ?
C3 H3 0.9500 . ?
C3 C4 1.401(2) . ?
C4 C11 1.477(2) . ?
C5 C6 1.397(3) . ?
C5 C10 1.397(3) . ?
C6 H6 0.9500 . ?
C6 C7 1.384(3) . ?
C7 H7 0.9500 . ?
C7 C8 1.389(3) . ?
C8 H8 0.9500 . ?
C8 C9 1.384(3) . ?
C9 H9 0.9500 . ?
C9 C10 1.387(3) . ?
C10 H10 0.9500 . ?
C11 C12 1.396(3) . ?
C11 C16 1.401(3) . ?
C12 H12 0.9500 . ?
C12 C13 1.385(3) . ?
C13 H13 0.9500 . ?
C13 C14 1.388(3) . ?
C14 H14 0.9500 . ?
C14 C15 1.386(3) . ?
C15 H15 0.9500 . ?
C15 C16 1.385(3) . ?
C16 H16 0.9500 . ?
C17 H17A 0.9900 . ?
C17 H17B 0.9900 . ?
C17 C18 1.506(3) . ?
C18 C19 1.382(3) . ?
C18 C23 1.391(3) . ?
C19 H19 0.9500 . ?
C19 C20 1.393(3) . ?
C20 H20 0.9500 . ?
C20 C21 1.369(4) . ?
C21 H21 0.9500 . ?
C21 C22 1.385(3) . ?
C22 H22 0.9500 . ?
C22 C23 1.387(3) . ?
C23 H23 0.9500 . ?
C24 C25 1.464(2) . ?
C24 C29 1.457(2) . ?
C25 C26 1.373(3) . ?
C26 H26 0.9500 . ?
C26 C27 1.378(3) . ?
C27 C28 1.392(3) . ?
C28 H28 0.9500 . ?
C28 C29 1.365(3) . ?

loop_
_geom_torsion_atom_site_label_1
_geom_torsion_atom_site_label_2
_geom_torsion_atom_site_label_3
_geom_torsion_atom_site_label_4
_geom_torsion
_geom_torsion_site_symmetry_1
_geom_torsion_site_symmetry_2
_geom_torsion_site_symmetry_3
_geom_torsion_site_symmetry_4
_geom_torsion_publ_flag
O1 C24 C25 N3 -7.7(3) . . . . ?
O1 C24 C25 C26 171.52(19) . . . . ?
O1 C24 C29 N5 9.5(3) . . . . ?
O1 C24 C29 C28 -169.15(18) . . . . ?
O2 N3 C25 C24 -14.4(4) . . . . ?
O2 N3 C25 C26 166.3(3) . . . . ?
O3 N3 C25 C24 164.5(2) . . . . ?
O3 N3 C25 C26 -14.7(3) . . . . ?
O4 N4 C27 C26 -10.1(3) . . . . ?
O4 N4 C27 C28 169.83(19) . . . . ?
O5 N4 C27 C26 169.74(19) . . . . ?
O5 N4 C27 C28 -10.3(3) . . . . ?
O6 N5 C29 C24 -145.43(18) . . . . ?
O6 N5 C29 C28 33.3(3) . . . . ?
O7 N5 C29 C24 35.9(2) . . . . ?
O7 N5 C29 C28 -145.41(18) . . . . ?
N1 C1 C2 N2 -1.1(3) . . . . ?
N1 C1 C5 C6 0.1(2) . . . . ?
N1 C1 C5 C10 -179.49(16) . . . . ?
N1 C4 C11 C12 -179.37(16) . . . . ?
N1 C4 C11 C16 2.4(2) . . . . ?
N2 C3 C4 N1 -0.6(3) . . . . ?
N2 C3 C4 C11 178.56(16) . . . . ?
N2 C17 C18 C19 98.7(2) . . . . ?
N2 C17 C18 C23 -80.5(2) . . . . ?
N3 C25 C26 C27 179.76(18) . . . . ?
N4 C27 C28 C29 -179.76(17) . . . . ?
C1 N1 C4 C3 -0.7(2) . . . . ?
C1 N1 C4 C11 -179.82(15) . . . . ?
C1 C5 C6 C7 -177.95(18) . . . . ?
C1 C5 C10 C9 178.04(17) . . . . ?
C2 N2 C3 C4 0.9(3) . . . . ?
C2 N2 C17 C18 -78.9(2) . . . . ?
C2 C1 C5 C6 178.87(17) . . . . ?
C2 C1 C5 C10 -0.7(3) . . . . ?
C3 N2 C2 C1 -0.1(3) . . . . ?
C3 N2 C17 C18 99.4(2) . . . . ?
C3 C4 C11 C12 1.5(3) . . . . ?
C3 C4 C11 C16 -176.77(17) . . . . ?
C4 N1 C1 C2 1.5(2) . . . . ?
C4 N1 C1 C5 -179.69(15) . . . . ?
C4 C11 C12 C13 -178.03(17) . . . . ?
C4 C11 C16 C15 177.68(17) . . . . ?
C5 C1 C2 N2 -179.88(16) . . . . ?
C5 C6 C7 C8 -0.3(3) . . . . ?
C6 C5 C10 C9 -1.5(3) . . . . ?
C6 C7 C8 C9 -1.2(3) . . . . ?
C7 C8 C9 C10 1.3(3) . . . . ?
C8 C9 C10 C5 0.1(3) . . . . ?
C10 C5 C6 C7 1.6(3) . . . . ?
C11 C12 C13 C14 0.2(3) . . . . ?
C12 C11 C16 C15 -0.6(3) . . . . ?
C12 C13 C14 C15 -0.2(3) . . . . ?
C13 C14 C15 C16 -0.2(3) . . . . ?
C14 C15 C16 C11 0.6(3) . . . . ?
C16 C11 C12 C13 0.2(3) . . . . ?
C17 N2 C2 C1 178.15(16) . . . . ?
C17 N2 C3 C4 -177.33(16) . . . . ?
C17 C18 C19 C20 -177.5(2) . . . . ?
C17 C18 C23 C22 177.07(18) . . . . ?
C18 C19 C20 C21 0.0(4) . . . . ?
C19 C18 C23 C22 -2.2(3) . . . . ?
C19 C20 C21 C22 -1.3(4) . . . . ?
C20 C21 C22 C23 0.8(3) . . . . ?
C21 C22 C23 C18 0.9(3) . . . . ?
C23 C18 C19 C20 1.7(3) . . . . ?
C24 C25 C26 C27 0.5(3) . . . . ?
C25 C24 C29 N5 -174.23(16) . . . . ?
C25 C24 C29 C28 7.1(3) . . . . ?
C25 C26 C27 N4 -177.99(18) . . . . ?
C25 C26 C27 C28 2.1(3) . . . . ?
C26 C27 C28 C29 0.2(3) . . . . ?
C27 C28 C29 N5 176.09(16) . . . . ?
C27 C28 C29 C24 -5.3(3) . . . . ?
C29 C24 C25 N3 176.09(17) . . . . ?
C29 C24 C25 C26 -4.7(3) . . . . ?
